data_7029017
loop_
_publ_author_name
'Wang, Lingfang'
'Ro\,sca, Sorin-Claudiu'
'Poirier, Valentin'
'Sinbandhit, Sourisak'
'Dorcet, Vincent'
'Roisnel, Thierry'
'Carpentier, Jean-Fran\,cois'
'Sarazin, Yann'

_publ_section_title
;
 Stable divalent germanium, tin and lead amino(ether)-phenolate monomeric
 complexes: structural features, inclusion heterobimetallic complexes, and
 ROP catalysis.
;
_journal_issue 11
_journal_name_full 'Dalton transactions (Cambridge, England : 2003)'
_journal_page_first 4268
_journal_page_last 4286
_journal_paper_doi 10.1039/c3dt51681d
_journal_volume 43
_journal_year 2014
_chemical_compound_source 'synthesis as described'
_chemical_formula_moiety 'C32 H60 F3 Li N2 O8 S Si2 Sn'
_chemical_formula_sum 'C32 H60 F3 Li N2 O8 S Si2 Sn'
_chemical_formula_weight 871.69
_chemical_name_systematic
;
 ?
;
_space_group_IT_number 2
_symmetry_cell_setting triclinic
_symmetry_Int_Tables_number 2
_symmetry_space_group_name_Hall '-P 1'
_symmetry_space_group_name_H-M 'P -1'
_atom_sites_solution_hydrogens geom
_atom_sites_solution_primary direct
_atom_sites_solution_secondary difmap
_audit_conform_dict_location ftp://ftp.iucr.org/pub/cif_core.dic
_audit_conform_dict_name cif_core.dic
_audit_conform_dict_version 2.3
_audit_creation_date 2013-04-05T17:48:50-00:00
_audit_creation_method 'WinGX routine CIF_UPDATE'
_cell_angle_alpha 74.5550(10)
_cell_angle_beta 78.5080(10)
_cell_angle_gamma 80.5870(10)
_cell_formula_units_Z 2
_cell_length_a 8.8219(2)
_cell_length_b 11.8940(2)
_cell_length_c 21.6592(3)
_cell_measurement_reflns_used 8648
_cell_measurement_temperature 150(2)
_cell_measurement_theta_max 27.47
_cell_measurement_theta_min 2.24
_cell_measurement_wavelength 0.71073
_cell_volume 2131.92(7)
_computing_cell_refinement 'Bruker APEX2 (Bruker, 2006)'
_computing_data_collection 'Bruker APEX2 (Bruker, 2006)'
_computing_data_reduction 'Bruker APEX2 (Bruker, 2006)'
_computing_molecular_graphics 'Ortep-3 for Windows (Farrugia, 1997)'
_computing_publication_material
;
           WinGX publication routines (Farrugia, 2012),
           CRYSCAL (T. Roisnel, local program)
;
_computing_structure_refinement 'SHELXL-97 (Sheldrick, 1997)'
_computing_structure_solution 'SIR97 (Altomare et al., 1999)'
_diffrn_ambient_temperature 150(2)
_diffrn_detector 'CCD plate'
_diffrn_measured_fraction_theta_full 0.988
_diffrn_measured_fraction_theta_max 0.988
_diffrn_measurement_device_type 'APEXII, Bruker-AXS'
_diffrn_measurement_method 'CCD rotation images, thin slices'
_diffrn_radiation_monochromator graphite
_diffrn_radiation_probe x-ray
_diffrn_radiation_type MoK\a
_diffrn_radiation_wavelength 0.71073
_diffrn_reflns_av_R_equivalents 0.0329
_diffrn_reflns_av_unetI/netI 0.0475
_diffrn_reflns_limit_h_max 11
_diffrn_reflns_limit_h_min -11
_diffrn_reflns_limit_k_max 15
_diffrn_reflns_limit_k_min -15
_diffrn_reflns_limit_l_max 28
_diffrn_reflns_limit_l_min -24
_diffrn_reflns_number 22861
_diffrn_reflns_theta_full 27.48
_diffrn_reflns_theta_max 27.48
_diffrn_reflns_theta_min 2.92
_exptl_absorpt_coefficient_mu 0.762
_exptl_absorpt_correction_T_max 0.913
_exptl_absorpt_correction_T_min 0.845
_exptl_absorpt_correction_type multi-scan
_exptl_absorpt_process_details
;
  [Sheldrick, G.M. (2002). SADABS Bruker AXS Inc., Madison, Wisconsin, USA]
;
_exptl_crystal_colour colourless
_exptl_crystal_density_diffrn 1.358
_exptl_crystal_density_method 'not measured'
_exptl_crystal_description fragment
_exptl_crystal_F_000 908
_exptl_crystal_size_max 0.35
_exptl_crystal_size_mid 0.18
_exptl_crystal_size_min 0.12
_refine_diff_density_max 0.439
_refine_diff_density_min -0.355
_refine_diff_density_rms 0.072
_refine_ls_extinction_method none
_refine_ls_goodness_of_fit_ref 1.023
_refine_ls_hydrogen_treatment constr
_refine_ls_matrix_type full
_refine_ls_number_parameters 463
_refine_ls_number_reflns 9691
_refine_ls_number_restraints 0
_refine_ls_restrained_S_all 1.023
_refine_ls_R_factor_all 0.0397
_refine_ls_R_factor_gt 0.0324
_refine_ls_shift/su_max 0.037
_refine_ls_shift/su_mean 0.001
_refine_ls_structure_factor_coef Fsqd
_refine_ls_weighting_details 'calc w=1/[\s^2^(Fo^2^)+(0.0315P)^2^+0.4753P] where P=(Fo^2^+2Fc^2^)/3'
_refine_ls_weighting_scheme calc
_refine_ls_wR_factor_gt 0.0706
_refine_ls_wR_factor_ref 0.0742
_reflns_number_gt 8442
_reflns_number_total 9691
_reflns_threshold_expression >2sigma(I)
_cod_data_source_file c3dt51681d.txt
_cod_data_source_block WLF020
_cod_database_code 7029017

loop_
_symmetry_equiv_pos_as_xyz
'x, y, z'
'-x, -y, -z'

loop_
_atom_site_label
_atom_site_type_symbol
_atom_site_fract_x
_atom_site_fract_y
_atom_site_fract_z
_atom_site_U_iso_or_equiv
_atom_site_adp_type
_atom_site_occupancy
_atom_site_symmetry_multiplicity
_atom_site_calc_flag
_atom_site_refinement_flags
Sn1 Sn 0.297335(16) 0.080748(13) 0.647905(7) 0.01803(5) Uani 1 1 d .
Si1 Si 0.68221(7) 0.10399(6) 0.62582(3) 0.02460(14) Uani 1 1 d .
Si2 Si 0.57949(7) -0.12162(6) 0.61811(3) 0.02496(14) Uani 1 1 d .
Li Li 0.0937(4) -0.2963(4) 0.88716(18) 0.0250(8) Uani 1 1 d .
C1 C 0.3634(2) -0.08899(19) 0.78941(10) 0.0196(4) Uani 1 1 d .
H1A H 0.464 -0.0619 0.7656 0.024 Uiso 1 1 calc R
H1B H 0.3516 -0.1596 0.7756 0.024 Uiso 1 1 calc R
C2 C 0.3752(2) -0.1267(2) 0.86085(10) 0.0212(5) Uani 1 1 d .
H2A H 0.4689 -0.1842 0.8672 0.025 Uiso 1 1 calc R
H2B H 0.3873 -0.0576 0.876 0.025 Uiso 1 1 calc R
O3 O 0.23959(16) -0.17881(14) 0.89898(7) 0.0216(3) Uani 1 1 d .
C4 C 0.2622(3) -0.2310(2) 0.96524(10) 0.0238(5) Uani 1 1 d .
H4A H 0.1618 -0.2244 0.9949 0.029 Uiso 1 1 calc R
H4B H 0.336 -0.1891 0.9771 0.029 Uiso 1 1 calc R
C5 C 0.3255(3) -0.3580(2) 0.97206(11) 0.0276(5) Uani 1 1 d .
H5A H 0.4273 -0.3658 0.9435 0.033 Uiso 1 1 calc R
H5B H 0.3393 -0.3959 1.0175 0.033 Uiso 1 1 calc R
O6 O 0.21310(17) -0.41031(14) 0.95336(8) 0.0269(4) Uani 1 1 d .
C7 C 0.2670(3) -0.5209(2) 0.93796(13) 0.0350(6) Uani 1 1 d .
H7A H 0.2962 -0.5804 0.9766 0.042 Uiso 1 1 calc R
H7B H 0.3588 -0.5141 0.903 0.042 Uiso 1 1 calc R
C8 C 0.1327(3) -0.5544(2) 0.91574(13) 0.0339(6) Uani 1 1 d .
H8A H 0.1685 -0.6231 0.8967 0.041 Uiso 1 1 calc R
H8B H 0.0497 -0.5765 0.9534 0.041 Uiso 1 1 calc R
O9 O 0.07201(18) -0.45777(14) 0.86834(7) 0.0285(4) Uani 1 1 d .
C10 C 0.1487(3) -0.4508(2) 0.80267(12) 0.0329(6) Uani 1 1 d .
H10A H 0.1278 -0.5169 0.7871 0.04 Uiso 1 1 calc R
H10B H 0.2626 -0.4534 0.7996 0.04 Uiso 1 1 calc R
C11 C 0.0832(3) -0.3363(2) 0.76348(11) 0.0312(6) Uani 1 1 d .
H11A H 0.1302 -0.3262 0.7171 0.037 Uiso 1 1 calc R
H11B H -0.031 -0.3337 0.7672 0.037 Uiso 1 1 calc R
O12 O 0.11879(17) -0.24512(13) 0.78836(7) 0.0226(3) Uani 1 1 d .
C13 C 0.0528(3) -0.1313(2) 0.75574(10) 0.0234(5) Uani 1 1 d .
H13A H -0.0605 -0.1318 0.7584 0.028 Uiso 1 1 calc R
H13B H 0.1003 -0.1145 0.7093 0.028 Uiso 1 1 calc R
C14 C 0.0789(2) -0.03583(19) 0.78506(10) 0.0206(4) Uani 1 1 d .
H14A H 0.0023 0.0332 0.7722 0.025 Uiso 1 1 calc R
H14B H 0.0559 -0.0638 0.8329 0.025 Uiso 1 1 calc R
N15 N 0.23736(19) 0.00417(15) 0.76756(8) 0.0173(4) Uani 1 1 d .
C16 C 0.2319(2) 0.10731(19) 0.79551(10) 0.0197(4) Uani 1 1 d .
H16A H 0.339 0.1278 0.7898 0.024 Uiso 1 1 calc R
H16B H 0.1925 0.0849 0.8427 0.024 Uiso 1 1 calc R
C17 C 0.1303(2) 0.21395(19) 0.76477(10) 0.0198(4) Uani 1 1 d .
C18 C -0.0162(3) 0.2471(2) 0.79737(11) 0.0232(5) Uani 1 1 d .
H18 H -0.0522 0.2019 0.8395 0.028 Uiso 1 1 calc R
C19 C -0.1106(2) 0.3453(2) 0.76920(10) 0.0226(5) Uani 1 1 d .
C20 C -0.0480(3) 0.4123(2) 0.70892(11) 0.0245(5) Uani 1 1 d .
H20 H -0.1089 0.482 0.6902 0.029 Uiso 1 1 calc R
C21 C 0.0983(3) 0.38365(19) 0.67429(10) 0.0212(5) Uani 1 1 d .
C22 C 0.1863(2) 0.27826(19) 0.70248(10) 0.0193(4) Uani 1 1 d .
C23 C -0.2761(3) 0.3822(2) 0.80254(12) 0.0284(5) Uani 1 1 d .
C24 C -0.3366(3) 0.2809(2) 0.85785(13) 0.0394(7) Uani 1 1 d .
H24A H -0.2692 0.2602 0.8911 0.059 Uiso 1 1 calc R
H24B H -0.3362 0.2125 0.8406 0.059 Uiso 1 1 calc R
H24C H -0.4431 0.3053 0.8772 0.059 Uiso 1 1 calc R
C25 C -0.3892(3) 0.4175(3) 0.75362(14) 0.0415(7) Uani 1 1 d .
H25A H -0.495 0.4345 0.7762 0.062 Uiso 1 1 calc R
H25B H -0.3859 0.353 0.733 0.062 Uiso 1 1 calc R
H25C H -0.359 0.4877 0.7204 0.062 Uiso 1 1 calc R
C26 C -0.2712(3) 0.4873(2) 0.82987(14) 0.0391(7) Uani 1 1 d .
H26A H -0.2001 0.4651 0.8617 0.059 Uiso 1 1 calc R
H26B H -0.3759 0.5117 0.8509 0.059 Uiso 1 1 calc R
H26C H -0.2346 0.5525 0.7945 0.059 Uiso 1 1 calc R
C27 C 0.1628(3) 0.4640(2) 0.60887(10) 0.0261(5) Uani 1 1 d .
C28 C 0.0512(3) 0.5767(2) 0.59055(12) 0.0405(7) Uani 1 1 d .
H28A H 0.0346 0.62 0.6245 0.061 Uiso 1 1 calc R
H28B H -0.0487 0.5561 0.5863 0.061 Uiso 1 1 calc R
H28C H 0.0966 0.6259 0.5492 0.061 Uiso 1 1 calc R
C29 C 0.3174(3) 0.4998(2) 0.61395(12) 0.0342(6) Uani 1 1 d .
H29A H 0.39 0.4292 0.6265 0.051 Uiso 1 1 calc R
H29B H 0.3001 0.5456 0.6468 0.051 Uiso 1 1 calc R
H29C H 0.3614 0.5475 0.5718 0.051 Uiso 1 1 calc R
C30 C 0.1860(3) 0.4006(2) 0.55395(11) 0.0352(6) Uani 1 1 d .
H30A H 0.216 0.4555 0.5122 0.053 Uiso 1 1 calc R
H30B H 0.0885 0.3714 0.5537 0.053 Uiso 1 1 calc R
H30C H 0.2681 0.3345 0.5608 0.053 Uiso 1 1 calc R
O31 O 0.32407(16) 0.23547(13) 0.67073(7) 0.0205(3) Uani 1 1 d .
N32 N 0.53651(19) 0.01718(16) 0.63235(8) 0.0201(4) Uani 1 1 d .
C33 C 0.6966(3) 0.1225(3) 0.70704(13) 0.0388(6) Uani 1 1 d .
H33A H 0.5985 0.1631 0.7248 0.058 Uiso 1 1 calc R
H33B H 0.7818 0.169 0.7028 0.058 Uiso 1 1 calc R
H33C H 0.7172 0.0452 0.7363 0.058 Uiso 1 1 calc R
C34 C 0.6472(3) 0.2501(2) 0.56933(14) 0.0439(7) Uani 1 1 d .
H34A H 0.651 0.24 0.5256 0.066 Uiso 1 1 calc R
H34B H 0.7277 0.2986 0.5686 0.066 Uiso 1 1 calc R
H34C H 0.5445 0.2888 0.584 0.066 Uiso 1 1 calc R
C35 C 0.8801(3) 0.0416(3) 0.59065(15) 0.0447(7) Uani 1 1 d .
H35A H 0.9043 -0.039 0.6158 0.067 Uiso 1 1 calc R
H35B H 0.9583 0.0899 0.5924 0.067 Uiso 1 1 calc R
H35C H 0.8809 0.0412 0.5454 0.067 Uiso 1 1 calc R
C36 C 0.6793(3) -0.1251(3) 0.53377(12) 0.0415(7) Uani 1 1 d .
H36A H 0.6178 -0.072 0.5024 0.062 Uiso 1 1 calc R
H36B H 0.6892 -0.2052 0.5282 0.062 Uiso 1 1 calc R
H36C H 0.783 -0.0999 0.5265 0.062 Uiso 1 1 calc R
C37 C 0.6999(3) -0.2227(3) 0.67704(13) 0.0465(7) Uani 1 1 d .
H37A H 0.8024 -0.1956 0.67 0.07 Uiso 1 1 calc R
H37B H 0.7125 -0.3024 0.6705 0.07 Uiso 1 1 calc R
H37C H 0.6476 -0.2232 0.7215 0.07 Uiso 1 1 calc R
C38 C 0.3976(3) -0.1920(2) 0.62897(14) 0.0419(7) Uani 1 1 d .
H38A H 0.3447 -0.2019 0.6741 0.063 Uiso 1 1 calc R
H38B H 0.4247 -0.269 0.6187 0.063 Uiso 1 1 calc R
H38C H 0.3283 -0.142 0.5998 0.063 Uiso 1 1 calc R
C41 C -0.2240(3) -0.0622(3) 0.97155(15) 0.0481(8) Uani 1 1 d .
F42 F -0.3477(2) 0.01738(18) 0.97100(13) 0.0971(9) Uani 1 1 d .
F43 F -0.2089(3) -0.1111(2) 1.03291(9) 0.0910(8) Uani 1 1 d .
F44 F -0.1005(2) -0.00517(16) 0.94416(9) 0.0582(5) Uani 1 1 d .
S1 S -0.24313(6) -0.17111(5) 0.92991(3) 0.02438(13) Uani 1 1 d .
O45 O -0.09765(17) -0.24659(15) 0.93513(8) 0.0328(4) Uani 1 1 d .
O46 O -0.2580(2) -0.10465(19) 0.86546(9) 0.0466(5) Uani 1 1 d .
O47 O -0.37686(17) -0.22545(15) 0.96756(8) 0.0331(4) Uani 1 1 d .

loop_
_atom_site_aniso_label
_atom_site_aniso_U_11
_atom_site_aniso_U_22
_atom_site_aniso_U_33
_atom_site_aniso_U_23
_atom_site_aniso_U_13
_atom_site_aniso_U_12
Sn1 0.01702(8) 0.02023(9) 0.01586(8) -0.00390(6) -0.00204(5) -0.00096(6)
Si1 0.0191(3) 0.0264(4) 0.0278(3) -0.0075(3) -0.0009(3) -0.0031(3)
Si2 0.0278(3) 0.0209(3) 0.0251(3) -0.0089(3) -0.0002(3) 0.0009(3)
Li 0.0192(18) 0.027(2) 0.027(2) -0.0058(17) -0.0034(15) -0.0003(16)
C1 0.0151(10) 0.0205(11) 0.0208(11) -0.0020(9) -0.0013(8) -0.0021(8)
C2 0.0162(10) 0.0232(12) 0.0214(11) 0.0011(9) -0.0044(8) -0.0033(9)
O3 0.0177(7) 0.0277(9) 0.0169(7) 0.0004(6) -0.0029(6) -0.0047(6)
C4 0.0226(11) 0.0312(13) 0.0156(10) -0.0024(9) -0.0034(9) -0.0028(10)
C5 0.0221(11) 0.0330(14) 0.0240(12) 0.0013(10) -0.0073(9) -0.0017(10)
O6 0.0216(8) 0.0236(9) 0.0317(9) -0.0011(7) -0.0046(7) -0.0015(7)
C7 0.0318(13) 0.0219(13) 0.0457(15) -0.0027(11) -0.0060(11) 0.0033(11)
C8 0.0361(14) 0.0191(13) 0.0407(15) -0.0006(11) -0.0020(11) -0.0033(11)
O9 0.0282(8) 0.0234(9) 0.0300(9) -0.0030(7) -0.0004(7) -0.0033(7)
C10 0.0385(14) 0.0267(14) 0.0348(14) -0.0132(11) 0.0020(11) -0.0075(11)
C11 0.0406(14) 0.0292(14) 0.0278(13) -0.0103(11) -0.0020(11) -0.0144(11)
O12 0.0247(8) 0.0212(8) 0.0235(8) -0.0060(7) -0.0041(6) -0.0058(6)
C13 0.0209(11) 0.0273(13) 0.0218(11) -0.0020(10) -0.0057(9) -0.0059(9)
C14 0.0156(10) 0.0222(12) 0.0205(11) 0.0001(9) -0.0026(8) -0.0016(9)
N15 0.0157(8) 0.0173(9) 0.0172(9) -0.0024(7) -0.0021(7) -0.0010(7)
C16 0.0204(10) 0.0203(12) 0.0176(10) -0.0037(9) -0.0026(8) -0.0019(9)
C17 0.0213(10) 0.0196(11) 0.0181(10) -0.0045(9) -0.0036(8) -0.0010(9)
C18 0.0267(11) 0.0214(12) 0.0197(11) -0.0055(9) 0.0005(9) -0.0018(9)
C19 0.0218(11) 0.0238(12) 0.0224(11) -0.0091(10) -0.0008(9) -0.0008(9)
C20 0.0273(12) 0.0197(12) 0.0252(12) -0.0072(10) -0.0046(9) 0.0044(9)
C21 0.0278(11) 0.0176(11) 0.0173(10) -0.0042(9) -0.0033(9) -0.0011(9)
C22 0.0203(10) 0.0197(11) 0.0185(10) -0.0059(9) -0.0021(8) -0.0030(9)
C23 0.0205(11) 0.0270(13) 0.0350(13) -0.0115(11) 0.0024(10) 0.0031(10)
C24 0.0286(13) 0.0362(16) 0.0436(16) -0.0087(13) 0.0133(12) -0.0007(12)
C25 0.0240(13) 0.0438(17) 0.0530(17) -0.0129(14) -0.0051(12) 0.0070(12)
C26 0.0274(13) 0.0386(16) 0.0500(17) -0.0211(14) 0.0108(12) -0.0042(12)
C27 0.0353(13) 0.0197(12) 0.0185(11) -0.0017(9) 0.0002(9) 0.0005(10)
C28 0.0542(17) 0.0275(14) 0.0256(13) 0.0041(11) 0.0016(12) 0.0082(13)
C29 0.0408(14) 0.0246(13) 0.0326(13) -0.0043(11) 0.0060(11) -0.0097(11)
C30 0.0495(16) 0.0333(15) 0.0189(12) -0.0047(11) -0.0031(11) 0.0000(12)
O31 0.0185(7) 0.0187(8) 0.0212(8) -0.0046(6) 0.0024(6) -0.0007(6)
N32 0.0188(9) 0.0204(10) 0.0197(9) -0.0061(8) -0.0012(7) 0.0014(7)
C33 0.0361(14) 0.0448(17) 0.0442(16) -0.0199(14) -0.0083(12) -0.0122(13)
C34 0.0337(14) 0.0351(16) 0.0504(17) 0.0043(13) 0.0070(13) -0.0094(12)
C35 0.0196(12) 0.057(2) 0.0632(19) -0.0279(16) -0.0011(12) -0.0037(12)
C36 0.0450(16) 0.0460(18) 0.0349(15) -0.0212(13) 0.0016(12) -0.0004(13)
C37 0.0556(18) 0.0336(16) 0.0406(16) -0.0042(13) -0.0091(14) 0.0160(14)
C38 0.0436(16) 0.0322(15) 0.0547(18) -0.0233(14) 0.0053(13) -0.0129(12)
C41 0.0482(17) 0.0427(18) 0.0513(19) -0.0205(15) 0.0149(14) -0.0127(14)
F42 0.0646(13) 0.0480(13) 0.169(2) -0.0547(15) 0.0415(14) -0.0044(10)
F43 0.143(2) 0.1076(19) 0.0389(11) -0.0354(12) 0.0126(12) -0.0659(16)
F44 0.0574(11) 0.0529(11) 0.0703(12) -0.0279(10) 0.0132(9) -0.0310(9)
S1 0.0153(2) 0.0272(3) 0.0275(3) -0.0031(2) -0.0013(2) -0.0022(2)
O45 0.0176(8) 0.0342(10) 0.0436(10) -0.0110(8) -0.0011(7) 0.0028(7)
O46 0.0309(9) 0.0654(14) 0.0348(10) 0.0108(10) -0.0085(8) -0.0147(9)
O47 0.0175(8) 0.0332(10) 0.0400(10) 0.0041(8) -0.0009(7) -0.0050(7)

loop_
_atom_type_symbol
_atom_type_description
_atom_type_scat_dispersion_real
_atom_type_scat_dispersion_imag
_atom_type_scat_source
C C 0.0033 0.0016 'International Tables Vol C Tables 4.2.6.8 and 6.1.1.4'
H H 0 0 'International Tables Vol C Tables 4.2.6.8 and 6.1.1.4'
O O 0.0106 0.006 'International Tables Vol C Tables 4.2.6.8 and 6.1.1.4'
Cl Cl 0.1484 0.1585 'International Tables Vol C Tables 4.2.6.8 and 6.1.1.4'
Sn Sn -0.6537 1.4246 'International Tables Vol C Tables 4.2.6.8 and 6.1.1.4'
Si Si 0.0817 0.0704 'International Tables Vol C Tables 4.2.6.8 and 6.1.1.4'
S S 0.1246 0.1234 'International Tables Vol C Tables 4.2.6.8 and 6.1.1.4'
F F 0.0171 0.0103 'International Tables Vol C Tables 4.2.6.8 and 6.1.1.4'
N N 0.0061 0.0033 'International Tables Vol C Tables 4.2.6.8 and 6.1.1.4'
Li Li -0.0003 0.0001 'International Tables Vol C Tables 4.2.6.8 and 6.1.1.4'

loop_
_geom_angle_atom_site_label_1
_geom_angle_atom_site_label_2
_geom_angle_atom_site_label_3
_geom_angle
O31 Sn1 N32 96.86(6)
O31 Sn1 N15 84.41(6)
N32 Sn1 N15 99.47(6)
N32 Si1 C33 110.49(11)
N32 Si1 C34 111.37(11)
C33 Si1 C34 109.95(14)
N32 Si1 C35 113.42(11)
C33 Si1 C35 107.22(12)
C34 Si1 C35 104.14(13)
N32 Si2 C36 114.50(11)
N32 Si2 C37 111.81(11)
C36 Si2 C37 108.62(12)
N32 Si2 C38 111.06(10)
C36 Si2 C38 104.64(13)
C37 Si2 C38 105.60(14)
O45 Li O6 105.55(19)
O45 Li O12 117.6(2)
O6 Li O12 136.29(19)
O45 Li O9 107.82(19)
O6 Li O9 79.19(15)
O12 Li O9 81.14(15)
O45 Li O3 100.42(18)
O6 Li O3 81.44(15)
O12 Li O3 96.91(17)
O9 Li O3 149.11(19)
O45 Li C4 91.55(15)
O6 Li C4 55.34(11)
O12 Li C4 126.38(18)
O9 Li C4 134.10(18)
O3 Li C4 30.69(8)
N15 C1 C2 118.83(17)
N15 C1 H1A 107.6
C2 C1 H1A 107.6
N15 C1 H1B 107.6
C2 C1 H1B 107.6
H1A C1 H1B 107
O3 C2 C1 111.61(16)
O3 C2 H2A 109.3
C1 C2 H2A 109.3
O3 C2 H2B 109.3
C1 C2 H2B 109.3
H2A C2 H2B 108
C2 O3 C4 111.13(15)
C2 O3 Li 135.04(16)
C4 O3 Li 100.09(16)
O3 C4 C5 109.39(17)
O3 C4 Li 49.22(12)
C5 C4 Li 78.87(15)
O3 C4 H4A 109.8
C5 C4 H4A 109.8
Li C4 H4A 85.8
O3 C4 H4B 109.8
C5 C4 H4B 109.8
Li C4 H4B 158.7
H4A C4 H4B 108.2
O6 C5 C4 105.69(17)
O6 C5 H5A 110.6
C4 C5 H5A 110.6
O6 C5 H5B 110.6
C4 C5 H5B 110.6
H5A C5 H5B 108.7
C5 O6 C7 115.42(17)
C5 O6 Li 113.01(17)
C7 O6 Li 113.62(18)
O6 C7 C8 105.73(19)
O6 C7 H7A 110.6
C8 C7 H7A 110.6
O6 C7 H7B 110.6
C8 C7 H7B 110.6
H7A C7 H7B 108.7
O9 C8 C7 109.9(2)
O9 C8 H8A 109.7
C7 C8 H8A 109.7
O9 C8 H8B 109.7
C7 C8 H8B 109.7
H8A C8 H8B 108.2
C8 O9 C10 115.00(17)
C8 O9 Li 110.75(17)
C10 O9 Li 105.19(17)
O9 C10 C11 105.89(18)
O9 C10 H10A 110.6
C11 C10 H10A 110.6
O9 C10 H10B 110.6
C11 C10 H10B 110.6
H10A C10 H10B 108.7
O12 C11 C10 107.41(19)
O12 C11 H11A 110.2
C10 C11 H11A 110.2
O12 C11 H11B 110.2
C10 C11 H11B 110.2
H11A C11 H11B 108.5
C11 O12 C13 111.45(17)
C11 O12 Li 109.85(17)
C13 O12 Li 121.45(16)
O12 C13 C14 111.83(17)
O12 C13 H13A 109.3
C14 C13 H13A 109.3
O12 C13 H13B 109.3
C14 C13 H13B 109.3
H13A C13 H13B 107.9
N15 C14 C13 117.04(17)
N15 C14 H14A 108
C13 C14 H14A 108
N15 C14 H14B 108
C13 C14 H14B 108
H14A C14 H14B 107.3
C1 N15 C14 113.87(17)
C1 N15 C16 110.76(16)
C14 N15 C16 107.94(15)
C1 N15 Sn1 109.30(11)
C14 N15 Sn1 109.21(12)
C16 N15 Sn1 105.42(12)
N15 C16 C17 113.30(17)
N15 C16 H16A 108.9
C17 C16 H16A 108.9
N15 C16 H16B 108.9
C17 C16 H16B 108.9
H16A C16 H16B 107.7
C18 C17 C22 120.8(2)
C18 C17 C16 120.83(19)
C22 C17 C16 118.32(18)
C19 C18 C17 121.1(2)
C19 C18 H18 119.5
C17 C18 H18 119.5
C18 C19 C20 116.90(19)
C18 C19 C23 122.7(2)
C20 C19 C23 120.4(2)
C19 C20 C21 124.3(2)
C19 C20 H20 117.8
C21 C20 H20 117.8
C20 C21 C22 117.00(19)
C20 C21 C27 121.6(2)
C22 C21 C27 121.39(18)
O31 C22 C17 118.07(19)
O31 C22 C21 122.41(18)
C17 C22 C21 119.52(18)
C26 C23 C25 108.9(2)
C26 C23 C24 109.4(2)
C25 C23 C24 108.2(2)
C26 C23 C19 108.83(19)
C25 C23 C19 110.45(19)
C24 C23 C19 110.94(19)
C23 C24 H24A 109.5
C23 C24 H24B 109.5
H24A C24 H24B 109.5
C23 C24 H24C 109.5
H24A C24 H24C 109.5
H24B C24 H24C 109.5
C23 C25 H25A 109.5
C23 C25 H25B 109.5
H25A C25 H25B 109.5
C23 C25 H25C 109.5
H25A C25 H25C 109.5
H25B C25 H25C 109.5
C23 C26 H26A 109.5
C23 C26 H26B 109.5
H26A C26 H26B 109.5
C23 C26 H26C 109.5
H26A C26 H26C 109.5
H26B C26 H26C 109.5
C29 C27 C30 110.02(19)
C29 C27 C28 107.9(2)
C30 C27 C28 107.3(2)
C29 C27 C21 109.18(19)
C30 C27 C21 110.6(2)
C28 C27 C21 111.82(18)
C27 C28 H28A 109.5
C27 C28 H28B 109.5
H28A C28 H28B 109.5
C27 C28 H28C 109.5
H28A C28 H28C 109.5
H28B C28 H28C 109.5
C27 C29 H29A 109.5
C27 C29 H29B 109.5
H29A C29 H29B 109.5
C27 C29 H29C 109.5
H29A C29 H29C 109.5
H29B C29 H29C 109.5
C27 C30 H30A 109.5
C27 C30 H30B 109.5
H30A C30 H30B 109.5
C27 C30 H30C 109.5
H30A C30 H30C 109.5
H30B C30 H30C 109.5
C22 O31 Sn1 109.71(12)
Si2 N32 Si1 121.49(10)
Si2 N32 Sn1 115.83(9)
Si1 N32 Sn1 122.36(9)
Si1 C33 H33A 109.5
Si1 C33 H33B 109.5
H33A C33 H33B 109.5
Si1 C33 H33C 109.5
H33A C33 H33C 109.5
H33B C33 H33C 109.5
Si1 C34 H34A 109.5
Si1 C34 H34B 109.5
H34A C34 H34B 109.5
Si1 C34 H34C 109.5
H34A C34 H34C 109.5
H34B C34 H34C 109.5
Si1 C35 H35A 109.5
Si1 C35 H35B 109.5
H35A C35 H35B 109.5
Si1 C35 H35C 109.5
H35A C35 H35C 109.5
H35B C35 H35C 109.5
Si2 C36 H36A 109.5
Si2 C36 H36B 109.5
H36A C36 H36B 109.5
Si2 C36 H36C 109.5
H36A C36 H36C 109.5
H36B C36 H36C 109.5
Si2 C37 H37A 109.5
Si2 C37 H37B 109.5
H37A C37 H37B 109.5
Si2 C37 H37C 109.5
H37A C37 H37C 109.5
H37B C37 H37C 109.5
Si2 C38 H38A 109.5
Si2 C38 H38B 109.5
H38A C38 H38B 109.5
Si2 C38 H38C 109.5
H38A C38 H38C 109.5
H38B C38 H38C 109.5
F42 C41 F43 107.9(2)
F42 C41 F44 107.1(3)
F43 C41 F44 107.3(3)
F42 C41 S1 110.9(2)
F43 C41 S1 111.2(2)
F44 C41 S1 112.25(18)
O46 S1 O47 116.46(10)
O46 S1 O45 114.39(11)
O47 S1 O45 113.76(10)
O46 S1 C41 104.00(14)
O47 S1 C41 103.98(12)
O45 S1 C41 101.88(13)
S1 O45 Li 143.86(17)

loop_
_geom_bond_atom_site_label_1
_geom_bond_atom_site_label_2
_geom_bond_distance
Sn1 O31 2.0880(15)
Sn1 N32 2.1137(17)
Sn1 N15 2.4860(17)
Si1 N32 1.7385(19)
Si1 C33 1.861(2)
Si1 C34 1.859(3)
Si1 C35 1.878(2)
Si2 N32 1.7274(18)
Si2 C36 1.871(2)
Si2 C37 1.873(3)
Si2 C38 1.875(3)
Li O45 1.893(4)
Li O6 2.025(4)
Li O12 2.040(4)
Li O9 2.111(4)
Li O3 2.142(4)
Li C4 2.784(4)
C1 N15 1.488(3)
C1 C2 1.512(3)
C1 H1A 0.99
C1 H1B 0.99
C2 O3 1.440(2)
C2 H2A 0.99
C2 H2B 0.99
O3 C4 1.444(2)
C4 C5 1.501(3)
C4 H4A 0.99
C4 H4B 0.99
C5 O6 1.425(3)
C5 H5A 0.99
C5 H5B 0.99
O6 C7 1.425(3)
C7 C8 1.509(4)
C7 H7A 0.99
C7 H7B 0.99
C8 O9 1.432(3)
C8 H8A 0.99
C8 H8B 0.99
O9 C10 1.435(3)
C10 C11 1.494(3)
C10 H10A 0.99
C10 H10B 0.99
C11 O12 1.434(3)
C11 H11A 0.99
C11 H11B 0.99
O12 C13 1.438(3)
C13 C14 1.508(3)
C13 H13A 0.99
C13 H13B 0.99
C14 N15 1.495(3)
C14 H14A 0.99
C14 H14B 0.99
N15 C16 1.496(3)
C16 C17 1.507(3)
C16 H16A 0.99
C16 H16B 0.99
C17 C18 1.394(3)
C17 C22 1.399(3)
C18 C19 1.391(3)
C18 H18 0.95
C19 C20 1.395(3)
C19 C23 1.545(3)
C20 C21 1.397(3)
C20 H20 0.95
C21 C22 1.417(3)
C21 C27 1.543(3)
C22 O31 1.364(2)
C23 C26 1.528(3)
C23 C25 1.530(3)
C23 C24 1.536(4)
C24 H24A 0.98
C24 H24B 0.98
C24 H24C 0.98
C25 H25A 0.98
C25 H25B 0.98
C25 H25C 0.98
C26 H26A 0.98
C26 H26B 0.98
C26 H26C 0.98
C27 C29 1.526(3)
C27 C30 1.535(3)
C27 C28 1.537(3)
C28 H28A 0.98
C28 H28B 0.98
C28 H28C 0.98
C29 H29A 0.98
C29 H29B 0.98
C29 H29C 0.98
C30 H30A 0.98
C30 H30B 0.98
C30 H30C 0.98
C33 H33A 0.98
C33 H33B 0.98
C33 H33C 0.98
C34 H34A 0.98
C34 H34B 0.98
C34 H34C 0.98
C35 H35A 0.98
C35 H35B 0.98
C35 H35C 0.98
C36 H36A 0.98
C36 H36B 0.98
C36 H36C 0.98
C37 H37A 0.98
C37 H37B 0.98
C37 H37C 0.98
C38 H38A 0.98
C38 H38B 0.98
C38 H38C 0.98
C41 F42 1.322(3)
C41 F43 1.325(4)
C41 F44 1.329(3)
C41 S1 1.810(3)
S1 O46 1.4290(19)
S1 O47 1.4353(16)
S1 O45 1.4467(16)

loop_
_geom_torsion_atom_site_label_1
_geom_torsion_atom_site_label_2
_geom_torsion_atom_site_label_3
_geom_torsion_atom_site_label_4
_geom_torsion
N15 C1 C2 O3 63.4(2)
C1 C2 O3 C4 170.95(17)
C1 C2 O3 Li 40.2(3)
O45 Li O3 C2 -150.69(19)
O6 Li O3 C2 105.0(2)
O12 Li O3 C2 -30.9(3)
O9 Li O3 C2 53.4(5)
C4 Li O3 C2 134.1(3)
O45 Li O3 C4 75.18(19)
O6 Li O3 C4 -29.18(15)
O12 Li O3 C4 -165.07(15)
O9 Li O3 C4 -80.8(4)
C2 O3 C4 C5 -92.1(2)
Li O3 C4 C5 55.0(2)
C2 O3 C4 Li -147.07(19)
O45 Li C4 O3 -108.0(2)
O6 Li C4 O3 144.12(18)
O12 Li C4 O3 18.52(19)
O9 Li C4 O3 135.1(3)
O45 Li C4 C5 123.95(19)
O6 Li C4 C5 16.06(13)
O12 Li C4 C5 -109.5(2)
O9 Li C4 C5 7.0(3)
O3 Li C4 C5 -128.07(19)
O3 C4 C5 O6 -58.8(2)
Li C4 C5 O6 -19.62(15)
C4 C5 O6 C7 162.61(19)
C4 C5 O6 Li 29.5(2)
O45 Li O6 C5 -99.0(2)
O12 Li O6 C5 90.6(3)
O9 Li O6 C5 155.34(15)
O3 Li O6 C5 -0.47(18)
C4 Li O6 C5 -18.08(14)
O45 Li O6 C7 127.0(2)
O12 Li O6 C7 -43.4(4)
O9 Li O6 C7 21.34(19)
O3 Li O6 C7 -134.47(16)
C4 Li O6 C7 -152.08(17)
C5 O6 C7 C8 -176.44(19)
Li O6 C7 C8 -43.6(2)
O6 C7 C8 O9 49.0(3)
C7 C8 O9 C10 86.6(2)
C7 C8 O9 Li -32.5(2)
O45 Li O9 C8 -95.8(2)
O6 Li O9 C8 7.20(18)
O12 Li O9 C8 147.96(15)
O3 Li O9 C8 59.3(4)
C4 Li O9 C8 14.7(3)
O45 Li O9 C10 139.3(2)
O6 Li O9 C10 -117.64(16)
O12 Li O9 C10 23.13(18)
O3 Li O9 C10 -65.5(4)
C4 Li O9 C10 -110.1(2)
C8 O9 C10 C11 -172.16(19)
Li O9 C10 C11 -50.0(2)
O9 C10 C11 O12 60.7(2)
C10 C11 O12 C13 -176.89(17)
C10 C11 O12 Li -39.3(2)
O45 Li O12 C11 -96.2(2)
O6 Li O12 C11 73.4(3)
O9 Li O12 C11 9.34(18)
O3 Li O12 C11 158.20(16)
C4 Li O12 C11 148.80(19)
O45 Li O12 C13 36.4(3)
O6 Li O12 C13 -154.0(3)
O9 Li O12 C13 141.91(16)
O3 Li O12 C13 -69.2(2)
C4 Li O12 C13 -78.6(2)
C11 O12 C13 C14 175.55(17)
Li O12 C13 C14 43.6(2)
O12 C13 C14 N15 77.6(2)
C2 C1 N15 C14 -73.2(2)
C2 C1 N15 C16 48.7(2)
C2 C1 N15 Sn1 164.42(15)
C13 C14 N15 C1 -62.9(2)
C13 C14 N15 C16 173.65(18)
C13 C14 N15 Sn1 59.5(2)
O31 Sn1 N15 C1 -112.85(13)
N32 Sn1 N15 C1 -16.80(14)
O31 Sn1 N15 C14 121.99(13)
N32 Sn1 N15 C14 -141.97(13)
O31 Sn1 N15 C16 6.24(12)
N32 Sn1 N15 C16 102.28(12)
C1 N15 C16 C17 168.10(17)
C14 N15 C16 C17 -66.6(2)
Sn1 N15 C16 C17 49.99(18)
N15 C16 C17 C18 104.8(2)
N15 C16 C17 C22 -74.7(2)
C22 C17 C18 C19 -0.4(3)
C16 C17 C18 C19 -179.9(2)
C17 C18 C19 C20 -3.8(3)
C17 C18 C19 C23 177.5(2)
C18 C19 C20 C21 3.4(3)
C23 C19 C20 C21 -177.9(2)
C19 C20 C21 C22 1.1(3)
C19 C20 C21 C27 -177.9(2)
C18 C17 C22 O31 -174.11(19)
C16 C17 C22 O31 5.4(3)
C18 C17 C22 C21 5.0(3)
C16 C17 C22 C21 -175.45(19)
C20 C21 C22 O31 173.83(19)
C27 C21 C22 O31 -7.2(3)
C20 C21 C22 C17 -5.3(3)
C27 C21 C22 C17 173.7(2)
C18 C19 C23 C26 103.9(3)
C20 C19 C23 C26 -74.7(3)
C18 C19 C23 C25 -136.5(2)
C20 C19 C23 C25 44.8(3)
C18 C19 C23 C24 -16.6(3)
C20 C19 C23 C24 164.8(2)
C20 C21 C27 C29 122.1(2)
C22 C21 C27 C29 -56.9(3)
C20 C21 C27 C30 -116.8(2)
C22 C21 C27 C30 64.3(3)
C20 C21 C27 C28 2.7(3)
C22 C21 C27 C28 -176.2(2)
C17 C22 O31 Sn1 67.6(2)
C21 C22 O31 Sn1 -111.50(19)
N32 Sn1 O31 C22 -161.31(13)
N15 Sn1 O31 C22 -62.41(13)
C36 Si2 N32 Si1 -61.67(16)
C37 Si2 N32 Si1 62.40(16)
C38 Si2 N32 Si1 -179.91(13)
C36 Si2 N32 Sn1 111.95(13)
C37 Si2 N32 Sn1 -123.98(13)
C38 Si2 N32 Sn1 -6.29(15)
C33 Si1 N32 Si2 -111.89(14)
C34 Si1 N32 Si2 125.61(14)
C35 Si1 N32 Si2 8.52(17)
C33 Si1 N32 Sn1 74.91(14)
C34 Si1 N32 Sn1 -47.59(15)
C35 Si1 N32 Sn1 -164.68(13)
O31 Sn1 N32 Si2 174.52(9)
N15 Sn1 N32 Si2 89.08(10)
O31 Sn1 N32 Si1 -11.92(11)
N15 Sn1 N32 Si1 -97.36(11)
F42 C41 S1 O46 59.9(2)
F43 C41 S1 O46 180.0(2)
F44 C41 S1 O46 -59.9(3)
F42 C41 S1 O47 -62.5(2)
F43 C41 S1 O47 57.6(2)
F44 C41 S1 O47 177.8(2)
F42 C41 S1 O45 179.1(2)
F43 C41 S1 O45 -60.9(2)
F44 C41 S1 O45 59.3(3)
O46 S1 O45 Li -0.5(3)
O47 S1 O45 Li 136.8(3)
C41 S1 O45 Li -112.0(3)
O6 Li O45 S1 178.79(19)
O12 Li O45 S1 -8.7(4)
O9 Li O45 S1 -97.8(3)
O3 Li O45 S1 94.9(3)
C4 Li O45 S1 124.5(2)
